data_1505997
loop_
_publ_author_name
'Eid, Samar'
'Guerro, Michel'
'Roisnel, Thierry'
'Lorcy, Dominique'

_publ_section_title
;
 Trithiaazafulvalene: a promising building block between
 tetrathiafulvalene and dithiadiazafulvalene.
;
_journal_issue 11
_journal_name_full 'Organic letters'
_journal_page_first 2377
_journal_page_last 2380
_journal_paper_doi 10.1021/ol060705r
_journal_volume 8
_journal_year 2006
_chemical_compound_source 'synthesis as described'
_chemical_formula_moiety 'C11 H12 N2 S3'
_chemical_formula_sum 'C11 H12 N2 S3'
_chemical_formula_weight 268.41
_chemical_name_systematic
;
 ?
;
_space_group_IT_number 2
_symmetry_cell_setting triclinic
_symmetry_Int_Tables_number 2
_symmetry_space_group_name_Hall '-P 1'
_symmetry_space_group_name_H-M 'P -1'
_atom_sites_solution_hydrogens geom
_atom_sites_solution_primary direct
_atom_sites_solution_secondary difmap
_audit_conform_dict_location ftp://ftp.iucr.org/pub/cif_core.dic
_audit_conform_dict_name cif_core.dic
_audit_conform_dict_version 2.3
_audit_creation_date 2005-12-14T11:26:46-00:00
_audit_creation_method 'WinGX routine CIF_UPDATE'
_cell_angle_alpha 90.986(5)
_cell_angle_beta 103.213(5)
_cell_angle_gamma 111.187(5)
_cell_formula_units_Z 2
_cell_length_a 7.3439(5)
_cell_length_b 7.4671(5)
_cell_length_c 12.4818(8)
_cell_measurement_reflns_used 9035
_cell_measurement_temperature 293(2)
_cell_measurement_theta_max 30.034
_cell_measurement_theta_min 2.716
_cell_measurement_wavelength 0.71073
_cell_volume 617.54(8)
_computing_cell_refinement 'Dirax/lsq (Duisenberg & Schreurs, 1989-2000)'
_computing_data_collection 'Collect (Nonius BV, 1997-2000)'
_computing_data_reduction 'EvalCCD (Duisenberg & Schreurs 1990-2000)'
_computing_molecular_graphics 'Ortep-3 for Windows (Farrugia, 1997)'
_computing_publication_material 'WinGX publication routines (Farrugia, 1999)'
_computing_structure_refinement 'SHELXL-97 (Sheldrick, 1997)'
_computing_structure_solution 'SIR97 (Atomare, 1999)'
_diffrn_ambient_temperature 293(2)
_diffrn_detector 'CCD plate'
_diffrn_detector_area_resol_mean 9
_diffrn_measured_fraction_theta_full 0.983
_diffrn_measured_fraction_theta_max 0.983
_diffrn_measurement_device '95mm CCD camera on \k-goniostat'
_diffrn_measurement_device_type KappaCCD
_diffrn_measurement_method 'CCD rotation images, thick slices'
_diffrn_orient_matrix_type 'by Nonius Collect from scalepack cell'
_diffrn_orient_matrix_UB_11 0.872473E-1
_diffrn_orient_matrix_UB_12 0.140047
_diffrn_orient_matrix_UB_13 0.185134E-1
_diffrn_orient_matrix_UB_21 0.112422
_diffrn_orient_matrix_UB_22 -0.257622E-1
_diffrn_orient_matrix_UB_23 -0.208239E-1
_diffrn_orient_matrix_UB_31 -0.493426E-1
_diffrn_orient_matrix_UB_32 0.235535E-1
_diffrn_orient_matrix_UB_33 -0.776871E-1
_diffrn_radiation_monochromator graphite
_diffrn_radiation_probe x-ray
_diffrn_radiation_type MoK\a
_diffrn_radiation_wavelength 0.71073
_diffrn_reflns_av_R_equivalents 0.0272
_diffrn_reflns_av_unetI/netI 0.0306
_diffrn_reflns_limit_h_max 10
_diffrn_reflns_limit_h_min -10
_diffrn_reflns_limit_k_max 10
_diffrn_reflns_limit_k_min -10
_diffrn_reflns_limit_l_max 17
_diffrn_reflns_limit_l_min -17
_diffrn_reflns_number 12974
_diffrn_reflns_theta_full 29.99
_diffrn_reflns_theta_max 29.99
_diffrn_reflns_theta_min 2.94
_diffrn_source 'Enraf Nonius FR590'
_exptl_absorpt_coefficient_mu 0.573
_exptl_absorpt_correction_T_max 0.847
_exptl_absorpt_correction_T_min 0.584
_exptl_absorpt_correction_type multi-scan
_exptl_absorpt_process_details
;
  [Sheldrick, G.M. (2002). SADABS Bruker AXS Inc., Madison, Wisconsin, USA]
;
_exptl_crystal_colour orange
_exptl_crystal_density_diffrn 1.443
_exptl_crystal_density_method 'not measured'
_exptl_crystal_description prism
_exptl_crystal_F_000 280
_exptl_crystal_size_max 0.94
_exptl_crystal_size_mid 0.37
_exptl_crystal_size_min 0.29
_refine_diff_density_max 0.366
_refine_diff_density_min -0.266
_refine_diff_density_rms 0.056
_refine_ls_extinction_coef 0.024(4)
_refine_ls_extinction_expression Fc^*^=kFc[1+0.001xFc^2^\l^3^/sin(2\q)]^-1/4^
_refine_ls_extinction_method SHELXL
_refine_ls_goodness_of_fit_ref 1.032
_refine_ls_hydrogen_treatment constr
_refine_ls_matrix_type full
_refine_ls_number_parameters 146
_refine_ls_number_reflns 3551
_refine_ls_number_restraints 0
_refine_ls_restrained_S_all 1.032
_refine_ls_R_factor_all 0.0674
_refine_ls_R_factor_gt 0.0369
_refine_ls_shift/su_max 0
_refine_ls_shift/su_mean 0
_refine_ls_structure_factor_coef Fsqd
_refine_ls_weighting_details 'calc w=1/[\s^2^(Fo^2^)+(0.0440P)^2^+0.2810P] where P=(Fo^2^+2Fc^2^)/3'
_refine_ls_weighting_scheme calc
_refine_ls_wR_factor_gt 0.0872
_refine_ls_wR_factor_ref 0.1012
_reflns_number_gt 2556
_reflns_number_total 3551
_reflns_threshold_expression >2sigma(I)
_cod_data_source_file ol060705rsi20060418_063614.cif
_cod_data_source_block 7b
_cod_original_cell_volume 617.54(7)
_cod_database_code 1505997

loop_
_symmetry_equiv_pos_as_xyz
'x, y, z'
'-x, -y, -z'

loop_
_atom_site_label
_atom_site_type_symbol
_atom_site_fract_x
_atom_site_fract_y
_atom_site_fract_z
_atom_site_U_iso_or_equiv
_atom_site_adp_type
_atom_site_occupancy
_atom_site_symmetry_multiplicity
_atom_site_calc_flag
_atom_site_refinement_flags
S1 S 0.19342(7) 0.21516(7) 0.44817(4) 0.03681(14) Uani 1 1 d .
S2 S 0.79230(7) 0.27761(8) 0.65502(4) 0.04274(15) Uani 1 1 d .
S3 S 0.39929(7) 0.23554(8) 0.69339(4) 0.04021(14) Uani 1 1 d .
N1 N -0.1015(3) 0.1891(3) 0.15388(15) 0.0608(5) Uani 1 1 d .
N2 N 0.5269(2) 0.2566(2) 0.39381(12) 0.0321(3) Uani 1 1 d .
C1 C 0.4445(3) 0.2492(3) 0.18896(15) 0.0433(5) Uani 1 1 d .
H1A H 0.5836 0.2647 0.2015 0.065 Uiso 0.5 1 calc PR
H1B H 0.4246 0.3561 0.1536 0.065 Uiso 0.5 1 calc PR
H1C H 0.361 0.131 0.1423 0.065 Uiso 0.5 1 calc PR
H1D H 0.3292 0.2365 0.1301 0.065 Uiso 0.5 1 calc PR
H1E H 0.4881 0.1451 0.178 0.065 Uiso 0.5 1 calc PR
H1F H 0.5518 0.3702 0.1893 0.065 Uiso 0.5 1 calc PR
C2 C 0.0359(3) 0.2037(3) 0.22312(15) 0.0392(4) Uani 1 1 d .
C3 C 0.3893(3) 0.2423(2) 0.29663(14) 0.0319(4) Uani 1 1 d .
C4 C 0.2047(3) 0.2212(3) 0.30907(14) 0.0336(4) Uani 1 1 d .
C5 C 0.7357(3) 0.2875(3) 0.40119(18) 0.0479(5) Uani 1 1 d .
H5A H 0.8048 0.293 0.4771 0.072 Uiso 0.5 1 calc PR
H5B H 0.7987 0.4071 0.373 0.072 Uiso 0.5 1 calc PR
H5C H 0.7423 0.183 0.3584 0.072 Uiso 0.5 1 calc PR
H5D H 0.759 0.2957 0.3285 0.072 Uiso 0.5 1 calc PR
H5E H 0.7651 0.1816 0.4327 0.072 Uiso 0.5 1 calc PR
H5F H 0.8215 0.4057 0.4473 0.072 Uiso 0.5 1 calc PR
C6 C 0.4502(2) 0.2463(2) 0.48794(14) 0.0293(3) Uani 1 1 d .
C7 C 0.5424(3) 0.2548(2) 0.59538(14) 0.0310(3) Uani 1 1 d .
C8 C 0.7726(3) 0.2771(3) 0.79209(15) 0.0395(4) Uani 1 1 d .
C9 C 0.5953(3) 0.2589(3) 0.81003(14) 0.0378(4) Uani 1 1 d .
C10 C 0.9630(3) 0.2957(4) 0.87673(19) 0.0565(6) Uani 1 1 d .
H10A H 1.0677 0.307 0.8401 0.085 Uiso 0.5 1 calc PR
H10B H 0.9384 0.1832 0.9159 0.085 Uiso 0.5 1 calc PR
H10C H 1.0044 0.4085 0.9281 0.085 Uiso 0.5 1 calc PR
H10D H 0.9393 0.2922 0.9493 0.085 Uiso 0.5 1 calc PR
H10E H 1.0686 0.416 0.8735 0.085 Uiso 0.5 1 calc PR
H10F H 1.0026 0.1906 0.8613 0.085 Uiso 0.5 1 calc PR
C11 C 0.5420(4) 0.2538(3) 0.91908(16) 0.0509(5) Uani 1 1 d .
H11A H 0.4033 0.2391 0.9073 0.076 Uiso 0.5 1 calc PR
H11B H 0.6268 0.3721 0.9653 0.076 Uiso 0.5 1 calc PR
H11C H 0.5618 0.1468 0.9546 0.076 Uiso 0.5 1 calc PR
H11D H 0.6579 0.2663 0.9775 0.076 Uiso 0.5 1 calc PR
H11E H 0.4345 0.1333 0.9195 0.076 Uiso 0.5 1 calc PR
H11F H 0.4994 0.3585 0.9302 0.076 Uiso 0.5 1 calc PR

loop_
_atom_site_aniso_label
_atom_site_aniso_U_11
_atom_site_aniso_U_22
_atom_site_aniso_U_33
_atom_site_aniso_U_23
_atom_site_aniso_U_13
_atom_site_aniso_U_12
S1 0.0299(2) 0.0559(3) 0.0288(2) 0.00783(18) 0.01081(17) 0.0187(2)
S2 0.0335(3) 0.0606(3) 0.0363(3) 0.0085(2) 0.00669(19) 0.0213(2)
S3 0.0372(3) 0.0574(3) 0.0274(2) 0.00544(18) 0.01014(18) 0.0182(2)
N1 0.0470(11) 0.0915(15) 0.0405(10) 0.0124(10) 0.0036(9) 0.0261(11)
N2 0.0314(8) 0.0392(8) 0.0291(7) 0.0057(6) 0.0132(6) 0.0137(6)
C1 0.0512(12) 0.0513(12) 0.0320(9) 0.0082(8) 0.0190(9) 0.0192(9)
C2 0.0382(10) 0.0499(11) 0.0307(9) 0.0071(7) 0.0102(8) 0.0169(8)
C3 0.0354(9) 0.0346(9) 0.0278(8) 0.0053(6) 0.0102(7) 0.0140(7)
C4 0.0338(9) 0.0435(10) 0.0254(8) 0.0063(7) 0.0079(7) 0.0164(7)
C5 0.0316(10) 0.0695(14) 0.0444(11) 0.0009(9) 0.0152(9) 0.0180(9)
C6 0.0280(8) 0.0319(8) 0.0299(8) 0.0047(6) 0.0105(7) 0.0117(6)
C7 0.0296(8) 0.0336(9) 0.0304(8) 0.0045(6) 0.0083(7) 0.0121(7)
C8 0.0432(11) 0.0381(10) 0.0325(9) 0.0052(7) 0.0012(8) 0.0150(8)
C9 0.0462(11) 0.0370(10) 0.0274(8) 0.0041(7) 0.0056(7) 0.0148(8)
C10 0.0491(13) 0.0712(15) 0.0438(12) 0.0061(10) -0.0026(10) 0.0250(11)
C11 0.0646(14) 0.0597(13) 0.0286(9) 0.0051(8) 0.0118(9) 0.0235(11)

loop_
_atom_type_symbol
_atom_type_description
_atom_type_scat_dispersion_real
_atom_type_scat_dispersion_imag
_atom_type_scat_source
C C 0.0033 0.0016 'International Tables Vol C Tables 4.2.6.8 and 6.1.1.4'
H H 0 0 'International Tables Vol C Tables 4.2.6.8 and 6.1.1.4'
N N 0.0061 0.0033 'International Tables Vol C Tables 4.2.6.8 and 6.1.1.4'
S S 0.1246 0.1234 'International Tables Vol C Tables 4.2.6.8 and 6.1.1.4'

loop_
_exptl_crystal_face_index_h
_exptl_crystal_face_index_k
_exptl_crystal_face_index_l
_exptl_crystal_face_perp_dist
1 0 0 0.195
-1 0 0 0.215
3 5 -4 0.368
-1 -6 4 0.359
5 0 1 0.22
-4 0 -1 0.21
-15 16 -4 0.473
0 0 1 0.134
0 0 -1 0.146
2 10 -3 0.406
-2 -9 3 0.375
1 10 9 0.392
-1 0 1 0.136
1 0 -1 0.156
-7 8 17 0.353
1 -2 -4 0.372
-10 13 9 0.424

loop_
_geom_angle_atom_site_label_1
_geom_angle_atom_site_label_2
_geom_angle_atom_site_label_3
_geom_angle
C4 S1 C6 89.77(8)
C8 S2 C7 95.98(9)
C9 S3 C7 96.17(9)
C3 N2 C6 114.07(14)
C3 N2 C5 123.55(15)
C6 N2 C5 122.33(15)
C3 C1 H1A 109.5
C3 C1 H1B 109.5
H1A C1 H1B 109.5
C3 C1 H1C 109.5
H1A C1 H1C 109.5
H1B C1 H1C 109.5
C3 C1 H1D 109.5
H1A C1 H1D 141.1
H1B C1 H1D 56.3
H1C C1 H1D 56.3
C3 C1 H1E 109.5
H1A C1 H1E 56.3
H1B C1 H1E 141.1
H1C C1 H1E 56.3
H1D C1 H1E 109.5
C3 C1 H1F 109.5
H1A C1 H1F 56.3
H1B C1 H1F 56.3
H1C C1 H1F 141.1
H1D C1 H1F 109.5
H1E C1 H1F 109.5
N1 C2 C4 179.6(2)
C4 C3 N2 113.81(15)
C4 C3 C1 124.97(17)
N2 C3 C1 121.21(16)
C3 C4 C2 125.68(16)
C3 C4 S1 112.44(13)
C2 C4 S1 121.87(14)
N2 C5 H5A 109.5
N2 C5 H5B 109.5
H5A C5 H5B 109.5
N2 C5 H5C 109.5
H5A C5 H5C 109.5
H5B C5 H5C 109.5
N2 C5 H5D 109.5
H5A C5 H5D 141.1
H5B C5 H5D 56.3
H5C C5 H5D 56.3
N2 C5 H5E 109.5
H5A C5 H5E 56.3
H5B C5 H5E 141.1
H5C C5 H5E 56.3
H5D C5 H5E 109.5
N2 C5 H5F 109.5
H5A C5 H5F 56.3
H5B C5 H5F 56.3
H5C C5 H5F 141.1
H5D C5 H5F 109.5
H5E C5 H5F 109.5
C7 C6 N2 129.82(16)
C7 C6 S1 120.29(13)
N2 C6 S1 109.89(12)
C6 C7 S2 128.85(14)
C6 C7 S3 117.99(13)
S2 C7 S3 113.14(9)
C9 C8 C10 127.64(19)
C9 C8 S2 117.74(14)
C10 C8 S2 114.61(16)
C8 C9 C11 127.42(18)
C8 C9 S3 116.93(14)
C11 C9 S3 115.65(15)
C8 C10 H10A 109.5
C8 C10 H10B 109.5
H10A C10 H10B 109.5
C8 C10 H10C 109.5
H10A C10 H10C 109.5
H10B C10 H10C 109.5
C8 C10 H10D 109.5
H10A C10 H10D 141.1
H10B C10 H10D 56.3
H10C C10 H10D 56.3
C8 C10 H10E 109.5
H10A C10 H10E 56.3
H10B C10 H10E 141.1
H10C C10 H10E 56.3
H10D C10 H10E 109.5
C8 C10 H10F 109.5
H10A C10 H10F 56.3
H10B C10 H10F 56.3
H10C C10 H10F 141.1
H10D C10 H10F 109.5
H10E C10 H10F 109.5
C9 C11 H11A 109.5
C9 C11 H11B 109.5
H11A C11 H11B 109.5
C9 C11 H11C 109.5
H11A C11 H11C 109.5
H11B C11 H11C 109.5
C9 C11 H11D 109.5
H11A C11 H11D 141.1
H11B C11 H11D 56.3
H11C C11 H11D 56.3
C9 C11 H11E 109.5
H11A C11 H11E 56.3
H11B C11 H11E 141.1
H11C C11 H11E 56.3
H11D C11 H11E 109.5
C9 C11 H11F 109.5
H11A C11 H11F 56.3
H11B C11 H11F 56.3
H11C C11 H11F 141.1
H11D C11 H11F 109.5
H11E C11 H11F 109.5

loop_
_geom_bond_atom_site_label_1
_geom_bond_atom_site_label_2
_geom_bond_distance
S1 C4 1.7575(17)
S1 C6 1.7627(17)
S2 C8 1.750(2)
S2 C7 1.7597(18)
S3 C9 1.7531(19)
S3 C7 1.7625(17)
N1 C2 1.138(3)
N2 C3 1.364(2)
N2 C6 1.406(2)
N2 C5 1.447(2)
C1 C3 1.486(2)
C1 H1A 0.96
C1 H1B 0.96
C1 H1C 0.96
C1 H1D 0.96
C1 H1E 0.96
C1 H1F 0.96
C2 C4 1.405(3)
C3 C4 1.353(2)
C5 H5A 0.96
C5 H5B 0.96
C5 H5C 0.96
C5 H5D 0.96
C5 H5E 0.96
C5 H5F 0.96
C6 C7 1.346(2)
C8 C9 1.331(3)
C8 C10 1.507(3)
C9 C11 1.497(3)
C10 H10A 0.96
C10 H10B 0.96
C10 H10C 0.96
C10 H10D 0.96
C10 H10E 0.96
C10 H10F 0.96
C11 H11A 0.96
C11 H11B 0.96
C11 H11C 0.96
C11 H11D 0.96
C11 H11E 0.96
C11 H11F 0.96
